data_4322490
loop_
_publ_author_name
'Alan Shaver'
'Mohammad El-Khateeb'
'Anne-Marie Lebuis'

_publ_section_title
;
 C-S Bond Cleavage in CpRu(PPh3)2SCH2CHCH2 To Give the Trimer
 (CpRu)3(\m3-S)2(\m-SCH2CHCH2)
;
_journal_name_full 'Inorganic Chemistry'
_journal_page_first 5913
_journal_page_last 5915
_journal_paper_doi 10.1021/ic981433u
_journal_volume 38
_journal_year 1999
_chemical_compound_source 'synthesized by the authors, see text'
_chemical_formula_moiety 'C18 H20 Ru3 S3'
_chemical_formula_sum 'C18 H20 Ru3 S3'
_chemical_formula_weight 635.73
_chemical_name_systematic
; 
 ? 
;
_space_group_IT_number 14
_symmetry_cell_setting monoclinic
_symmetry_space_group_name_Hall '-P 2ybc'
_symmetry_space_group_name_H-M 'P 1 21/c 1'
_atom_sites_solution_hydrogens geom
_atom_sites_solution_primary direct
_atom_sites_solution_secondary difmap
_audit_creation_method 'SHELXL96 (Sheldrick, 1996)'
_cell_angle_alpha 90.00
_cell_angle_beta 116.360(10)
_cell_angle_gamma 90.00
_cell_formula_units_Z 4
_cell_length_a 12.458(2)
_cell_length_b 10.8760(10)
_cell_length_c 15.817(2)
_cell_measurement_reflns_used 20
_cell_measurement_temperature 293(2)
_cell_measurement_theta_max 50
_cell_measurement_theta_min 47
_cell_volume 1920.3(5)
_computing_cell_refinement
; 
 TEXRAY, Diffractometer Control Program
 (Molecular Structure Corporation (1985)) 
;
_computing_data_collection
; 
 TEXRAY, Diffractometer Control Program
 (Molecular Structure Corporation (1985)) 
;
_computing_data_reduction
;
  PROCESS  in Texsan, Structure analysis Package
  (Molecular Structure corporation, (1985))
;
_computing_molecular_graphics 'ORTEPII (Johnson (1976) in NRCVAX (Gabe et al (1989))'
_computing_publication_material 'NRCVAX (Gabe et al (1989) and SHELXL96 (Sheldrick (1996))'
_computing_structure_refinement 'SHELXl96 (Sheldrick, 1996)'
_computing_structure_solution
;
PHASE, Patterson Heavy atom Solution Extractor, (J.C. Calbrese
University of Wisconsin-Madison PhD. Thesis 1972), as implemented
in DIRDIF (P.T Beurskens, Technical Report  1984/1 Crystallography 
Laboratory, Toernooiveld, Netherlands. 
;
_diffrn_ambient_temperature 293(2)
_diffrn_measurement_device_type 'Rigaku AFC6S'
_diffrn_measurement_method 'omega/2theta scans'
_diffrn_radiation_monochromator graphite
_diffrn_radiation_source Sealed-tube
_diffrn_radiation_type CuK\a
_diffrn_radiation_wavelength 1.54056
_diffrn_reflns_av_R_equivalents 0.050
_diffrn_reflns_av_sigmaI/netI 0.0726
_diffrn_reflns_limit_h_max 15
_diffrn_reflns_limit_h_min 0
_diffrn_reflns_limit_k_max 13
_diffrn_reflns_limit_k_min 0
_diffrn_reflns_limit_l_max 19
_diffrn_reflns_limit_l_min -19
_diffrn_reflns_number 3910
_diffrn_reflns_theta_max 69.97
_diffrn_reflns_theta_min 3.96
_diffrn_standards_decay_% 1.7
_diffrn_standards_interval_count 150
_diffrn_standards_number 3
_exptl_absorpt_coefficient_mu 21.881
_exptl_absorpt_correction_T_max 1.000
_exptl_absorpt_correction_T_min 0.161
_exptl_absorpt_correction_type psi-scan
_exptl_crystal_colour dark
_exptl_crystal_density_diffrn 2.199
_exptl_crystal_density_meas ?
_exptl_crystal_density_method none
_exptl_crystal_description 'thin plate'
_exptl_crystal_F_000 1232
_exptl_crystal_size_max 0.50
_exptl_crystal_size_mid 0.10
_exptl_crystal_size_min 0.01
_refine_diff_density_max 1.521
_refine_diff_density_min -1.556
_refine_diff_density_rms 0.230
_refine_ls_extinction_coef 0.00043(8)
_refine_ls_extinction_expression Fc^*^=kFc[1+0.001xFc^2^\l^3^/sin(2\q)]^-1/4^
_refine_ls_extinction_method 'SHELXL96 (Sheldrick, 1996)'
_refine_ls_goodness_of_fit_all 1.057
_refine_ls_goodness_of_fit_ref 1.114
_refine_ls_hydrogen_treatment constr
_refine_ls_matrix_type full
_refine_ls_number_parameters 213
_refine_ls_number_reflns 3507
_refine_ls_number_restraints 0
_refine_ls_restrained_S_all 1.057
_refine_ls_restrained_S_obs 1.114
_refine_ls_R_factor_all 0.0862
_refine_ls_R_factor_gt 0.0584
_refine_ls_shift/su_max 0.005
_refine_ls_shift/su_mean 0.000
_refine_ls_structure_factor_coef Fsqd
_refine_ls_weighting_details 'w=1/[\s^2^(Fo^2^)+(0.1031P)^2^+5.2843P] where P=(Fo^2^+2Fc^2^)/3'
_refine_ls_weighting_scheme calc
_refine_ls_wR_factor_all 0.1839
_refine_ls_wR_factor_ref 0.1678
_reflns_number_gt 2673
_reflns_number_total 3507
_reflns_threshold_expression >2\s(I)
_cod_data_source_file ic981433u.cif
_cod_data_source_block shav15
_cod_depositor_comments
;
The following automatic conversions were performed:

'_exptl_crystal_density_meas' value 'not measured' was changed to '?'
- the value is perceived as not measured.

Automatic conversion script
Id: cif_fix_values 3008 2015-01-20 13:52:24Z robertas 
;
_cod_original_cell_volume 1920.3(4)
_cod_original_sg_symbol_H-M 'P 21/c'
_cod_database_code 4322490

loop_
_symmetry_equiv_pos_as_xyz
'x, y, z'
'-x, y+1/2, -z+1/2'
'-x, -y, -z'
'x, -y-1/2, z-1/2'

loop_
_atom_site_label
_atom_site_type_symbol
_atom_site_fract_x
_atom_site_fract_y
_atom_site_fract_z
_atom_site_U_iso_or_equiv
_atom_site_adp_type
_atom_site_occupancy
_atom_site_calc_flag
_atom_site_refinement_flags
_atom_site_disorder_group
Ru1 Ru -0.25711(6) -0.24183(7) 0.12510(5) 0.0369(3) Uani 1 d . .
Ru2 Ru -0.20284(8) 0.02305(8) 0.06268(5) 0.0433(3) Uani 1 d . .
Ru3 Ru -0.18213(7) -0.03338(8) 0.24075(5) 0.0409(3) Uani 1 d . .
S1 S -0.0799(2) -0.1243(2) 0.17265(17) 0.0388(6) Uani 1 d . .
S2 S -0.3487(2) -0.0494(3) 0.10660(18) 0.0465(6) Uani 1 d . .
S3 S -0.2594(2) -0.1686(3) -0.01909(16) 0.0418(6) Uani 1 d . .
C1 C -0.2645(13) -0.3673(12) 0.2345(8) 0.057(3) Uani 1 d . .
H1 H -0.2408 -0.3460 0.2972 0.068 Uiso 1 calc R .
C2 C -0.1919(13) -0.4209(11) 0.1963(10) 0.058(3) Uani 1 d . .
H2 H -0.1111 -0.4401 0.2302 0.070 Uiso 1 calc R .
C3 C -0.2605(18) -0.4405(11) 0.0998(12) 0.076(5) Uani 1 d . .
H3 H -0.2341 -0.4759 0.0589 0.091 Uiso 1 calc R .
C4 C -0.3786(14) -0.3961(13) 0.0753(10) 0.073(4) Uani 1 d . .
H4 H -0.4431 -0.3959 0.0155 0.087 Uiso 1 calc R .
C5 C -0.3786(13) -0.3527(16) 0.1596(10) 0.073(4) Uani 1 d . .
H5 H -0.4445 -0.3195 0.1644 0.087 Uiso 1 calc R .
C11 C -0.2465(16) 0.036(2) 0.3416(12) 0.094(7) Uani 1 d . .
H11 H -0.3271 0.0378 0.3281 0.112 Uiso 1 calc R .
C12 C -0.1652(19) -0.0600(14) 0.3844(9) 0.077(5) Uani 1 d . .
H12 H -0.1827 -0.1345 0.4044 0.093 Uiso 1 calc R .
C13 C -0.0536(16) -0.0247(14) 0.3918(9) 0.070(4) Uani 1 d . .
H13 H 0.0164 -0.0712 0.4172 0.084 Uiso 1 calc R .
C14 C -0.0664(14) 0.0908(14) 0.3547(9) 0.064(4) Uani 1 d . .
H14 H -0.0062 0.1376 0.3509 0.077 Uiso 1 calc R .
C15 C -0.1840(17) 0.1261(12) 0.3240(10) 0.073(5) Uani 1 d . .
H15 H -0.2158 0.2008 0.2953 0.088 Uiso 1 calc R .
C16 C -0.4153(11) -0.1512(14) -0.1112(8) 0.057(3) Uani 1 d . .
H16A H -0.4656 -0.1241 -0.0824 0.069 Uiso 1 calc R .
H16B H -0.4182 -0.0889 -0.1560 0.069 Uiso 1 calc R .
C17 C -0.4618(15) -0.2682(15) -0.1612(12) 0.080(4) Uani 1 d . .
H17 H -0.4137 -0.3057 -0.1849 0.096 Uiso 1 calc R .
C18 C -0.555(2) -0.324(2) -0.1763(14) 0.126(9) Uani 1 d . .
H18A H -0.6077 -0.2922 -0.1547 0.151 Uiso 1 calc R .
H18B H -0.5727 -0.3980 -0.2093 0.151 Uiso 1 calc R .
C6_a C -0.103(3) 0.200(2) 0.0976(18) 0.053(5) Uiso 0.55 d P 1
H6_a H -0.0498 0.2198 0.1593 0.064 Uiso 0.55 calc PR 1
C7_a C -0.075(2) 0.143(2) 0.027(2) 0.055(5) Uiso 0.55 d P 1
H7_a H 0.0001 0.1233 0.0329 0.066 Uiso 0.55 calc PR 1
C8_a C -0.188(3) 0.121(2) -0.0524(19) 0.052(6) Uiso 0.55 d P 1
H8_a H -0.1950 0.0794 -0.1058 0.063 Uiso 0.55 calc PR 1
C9_a C -0.288(3) 0.170(3) -0.043(2) 0.066(7) Uiso 0.55 d P 1
H9_a H -0.3690 0.1695 -0.0861 0.079 Uiso 0.55 calc PR 1
C10_a C -0.229(3) 0.218(3) 0.051(2) 0.059(6) Uiso 0.55 d P 1
H10_a H -0.2706 0.2589 0.0791 0.070 Uiso 0.55 calc PR 1
C6A_b C -0.075(3) 0.169(4) 0.071(3) 0.068(8) Uiso 0.45 d P 2
H6A_b H 0.0061 0.1614 0.1127 0.081 Uiso 0.45 calc PR 2
C7A_b C -0.136(4) 0.128(3) -0.026(3) 0.060(8) Uiso 0.45 d P 2
H7A_b H -0.0993 0.0949 -0.0606 0.072 Uiso 0.45 calc PR 2
C8A_b C -0.251(3) 0.146(3) -0.0568(18) 0.042(5) Uiso 0.45 d P 2
H8A_b H -0.3067 0.1205 -0.1163 0.050 Uiso 0.45 calc PR 2
C9A_b C -0.284(3) 0.207(3) 0.009(3) 0.055(7) Uiso 0.45 d P 2
H9A_b H -0.3593 0.2307 0.0014 0.066 Uiso 0.45 calc PR 2
C10A_b C -0.168(4) 0.223(3) 0.089(2) 0.055(7) Uiso 0.45 d P 2
H10A_b H -0.1561 0.2637 0.1443 0.066 Uiso 0.45 calc PR 2

loop_
_atom_site_aniso_label
_atom_site_aniso_U_11
_atom_site_aniso_U_22
_atom_site_aniso_U_33
_atom_site_aniso_U_23
_atom_site_aniso_U_13
_atom_site_aniso_U_12
Ru1 0.0366(4) 0.0387(5) 0.0325(4) -0.0017(3) 0.0129(3) 0.0005(3)
Ru2 0.0556(5) 0.0379(5) 0.0343(4) 0.0020(3) 0.0181(4) 0.0053(4)
Ru3 0.0497(5) 0.0414(5) 0.0313(4) -0.0049(3) 0.0177(3) -0.0010(3)
S1 0.0391(11) 0.0365(13) 0.0384(12) -0.0008(10) 0.0151(10) -0.0012(10)
S2 0.0437(13) 0.0517(16) 0.0411(13) -0.0052(11) 0.0161(11) 0.0127(12)
S3 0.0434(12) 0.0479(15) 0.0312(11) -0.0037(10) 0.0139(10) 0.0059(11)
C1 0.077(8) 0.058(8) 0.043(6) 0.013(5) 0.033(6) -0.003(7)
C2 0.070(8) 0.028(6) 0.072(8) 0.018(6) 0.027(7) 0.006(6)
C3 0.125(14) 0.019(6) 0.094(11) -0.013(6) 0.058(11) -0.011(7)
C4 0.073(9) 0.054(9) 0.068(8) -0.009(6) 0.012(7) -0.047(7)
C5 0.059(8) 0.092(12) 0.072(9) 0.011(8) 0.034(7) 0.002(8)
C11 0.075(10) 0.15(2) 0.074(11) -0.058(12) 0.049(9) -0.035(12)
C12 0.156(16) 0.065(9) 0.035(6) -0.011(6) 0.065(9) -0.044(10)
C13 0.100(11) 0.061(10) 0.037(6) -0.004(6) 0.020(7) -0.011(8)
C14 0.079(9) 0.078(10) 0.047(6) -0.029(6) 0.037(6) -0.024(8)
C15 0.126(14) 0.033(6) 0.058(8) -0.024(6) 0.038(9) 0.011(8)
C16 0.050(6) 0.077(9) 0.029(5) 0.000(5) 0.004(5) 0.014(6)
C17 0.066(9) 0.070(10) 0.082(11) -0.006(8) 0.013(8) -0.001(8)
C18 0.094(14) 0.13(2) 0.092(14) 0.006(13) -0.010(11) -0.039(14)

loop_
_atom_type_symbol
_atom_type_description
_atom_type_scat_dispersion_real
_atom_type_scat_dispersion_imag
_atom_type_scat_source
C C 0.0181 0.0091 'International Tables Vol C Tables 4.2.6.8 and 6.1.1.4'
H H 0.0000 0.0000 'International Tables Vol C Tables 4.2.6.8 and 6.1.1.4'
S S 0.3331 0.5567 'International Tables Vol C Tables 4.2.6.8 and 6.1.1.4'
Ru Ru 0.0552 3.2960 'International Tables Vol C Tables 4.2.6.8 and 6.1.1.4'

loop_
_geom_angle_atom_site_label_1
_geom_angle_atom_site_label_2
_geom_angle_atom_site_label_3
_geom_angle
_geom_angle_site_symmetry_1
_geom_angle_site_symmetry_3
_geom_angle_publ_flag
C4 Ru1 C5 38.0(6) . . y
C4 Ru1 C3 38.3(6) . . y
C5 Ru1 C3 62.8(6) . . y
C4 Ru1 C2 62.7(6) . . y
C5 Ru1 C2 61.7(6) . . y
C3 Ru1 C2 36.9(5) . . y
C4 Ru1 C1 63.0(5) . . y
C5 Ru1 C1 36.8(5) . . y
C3 Ru1 C1 62.4(5) . . y
C2 Ru1 C1 37.1(5) . . y
C4 Ru1 S2 115.2(5) . . y
C5 Ru1 S2 99.9(5) . . y
C3 Ru1 S2 152.8(5) . . y
C2 Ru1 S2 154.0(4) . . y
C1 Ru1 S2 117.2(4) . . y
C4 Ru1 S1 159.9(5) . . y
C5 Ru1 S1 150.5(4) . . y
C3 Ru1 S1 122.0(5) . . y
C2 Ru1 S1 103.5(4) . . y
C1 Ru1 S1 115.9(4) . . y
S2 Ru1 S1 83.73(10) . . y
C4 Ru1 S3 101.5(4) . . y
C5 Ru1 S3 134.6(4) . . y
C3 Ru1 S3 99.3(4) . . y
C2 Ru1 S3 128.3(4) . . y
C1 Ru1 S3 161.5(4) . . y
S2 Ru1 S3 77.61(9) . . y
S1 Ru1 S3 74.87(9) . . y
C4 Ru1 Ru3 147.5(5) . . y
C5 Ru1 Ru3 110.5(4) . . y
C3 Ru1 Ru3 152.9(5) . . y
C2 Ru1 Ru3 116.1(4) . . y
C1 Ru1 Ru3 96.0(4) . . y
S2 Ru1 Ru3 50.21(7) . . y
S1 Ru1 Ru3 50.31(6) . . y
S3 Ru1 Ru3 102.22(7) . . y
C10_a Ru2 C8_a 60.6(10) . . y
C8A_b Ru2 C6A_b 61.6(12) . . y
C10_a Ru2 C9_a 38.5(11) . . y
C8_a Ru2 C9_a 37.6(10) . . y
C10_a Ru2 C6_a 38.2(10) . . y
C8_a Ru2 C6_a 62.5(10) . . y
C9_a Ru2 C6_a 66.1(10) . . y
C8A_b Ru2 C10A_b 61.0(11) . . y
C6A_b Ru2 C10A_b 37.9(13) . . y
C8A_b Ru2 C7A_b 34.4(11) . . y
C6A_b Ru2 C7A_b 38.0(13) . . y
C10A_b Ru2 C7A_b 61.4(12) . . y
C8A_b Ru2 C9A_b 38.1(11) . . y
C6A_b Ru2 C9A_b 64.6(13) . . y
C10A_b Ru2 C9A_b 37.8(11) . . y
C7A_b Ru2 C9A_b 62.1(12) . . y
C10_a Ru2 C7_a 61.1(10) . . y
C8_a Ru2 C7_a 37.0(9) . . y
C9_a Ru2 C7_a 64.0(10) . . y
C6_a Ru2 C7_a 36.9(9) . . y
C10_a Ru2 S2 104.4(8) . . y
C8A_b Ru2 S2 120.9(9) . . y
C8_a Ru2 S2 140.5(9) . . y
C6A_b Ru2 S2 148.6(13) . . y
C9_a Ru2 S2 106.9(9) . . y
C6_a Ru2 S2 129.7(8) . . y
C10A_b Ru2 S2 112.6(9) . . y
C7A_b Ru2 S2 155.3(11) . . y
C9A_b Ru2 S2 97.8(8) . . y
C7_a Ru2 S2 165.2(7) . . y
C10_a Ru2 S1 139.6(10) . . y
C8A_b Ru2 S1 153.7(10) . . y
C8_a Ru2 S1 132.7(9) . . y
C6A_b Ru2 S1 103.1(10) . . y
C9_a Ru2 S1 169.5(9) . . y
C6_a Ru2 S1 107.1(7) . . y
C10A_b Ru2 S1 121.3(10) . . y
C7A_b Ru2 S1 120.6(10) . . y
C9A_b Ru2 S1 157.6(10) . . y
C7_a Ru2 S1 105.7(7) . . y
S2 Ru2 S1 83.58(9) . . y
C10_a Ru2 S3 145.1(10) . . y
C8A_b Ru2 S3 99.4(7) . . y
C8_a Ru2 S3 95.1(7) . . y
C6A_b Ru2 S3 133.7(13) . . y
C9_a Ru2 S3 106.9(8) . . y
C6_a Ru2 S3 152.4(8) . . y
C10A_b Ru2 S3 160.4(8) . . y
C7A_b Ru2 S3 102.1(10) . . y
C9A_b Ru2 S3 127.0(10) . . y
C7_a Ru2 S3 115.5(8) . . y
S2 Ru2 S3 77.67(10) . . y
S1 Ru2 S3 75.25(9) . . y
C10_a Ru2 Ru3 104.4(8) . . y
C8A_b Ru2 Ru3 152.1(9) . . y
C8_a Ru2 Ru3 161.1(7) . . y
C6A_b Ru2 Ru3 110.9(11) . . y
C9_a Ru2 Ru3 136.4(10) . . y
C6_a Ru2 Ru3 98.6(7) . . y
C10A_b Ru2 Ru3 96.0(8) . . y
C7A_b Ru2 Ru3 148.7(12) . . y
C9A_b Ru2 Ru3 114.1(9) . . y
C7_a Ru2 Ru3 127.3(8) . . y
S2 Ru2 Ru3 50.42(7) . . y
S1 Ru2 Ru3 50.63(6) . . y
S3 Ru2 Ru3 103.19(7) . . y
C15 Ru3 C14 36.6(6) . . y
C15 Ru3 C12 60.3(6) . . y
C14 Ru3 C12 60.6(5) . . y
C15 Ru3 C13 60.7(6) . . y
C14 Ru3 C13 36.1(5) . . y
C12 Ru3 C13 36.9(6) . . y
C15 Ru3 C11 35.9(6) . . y
C14 Ru3 C11 61.0(6) . . y
C12 Ru3 C11 37.0(7) . . y
C13 Ru3 C11 61.7(7) . . y
C15 Ru3 S2 112.5(5) . . y
C14 Ru3 S2 145.6(5) . . y
C12 Ru3 S2 126.6(5) . . y
C13 Ru3 S2 163.3(5) . . y
C11 Ru3 S2 103.4(5) . . y
C15 Ru3 S1 143.5(5) . . y
C14 Ru3 S1 111.1(4) . . y
C12 Ru3 S1 128.7(6) . . y
C13 Ru3 S1 104.2(5) . . y
C11 Ru3 S1 165.2(6) . . y
S2 Ru3 S1 89.73(9) . . y
C15 Ru3 Ru2 114.5(4) . . y
C14 Ru3 Ru2 115.3(4) . . y
C12 Ru3 Ru2 174.8(4) . . y
C13 Ru3 Ru2 141.5(4) . . y
C11 Ru3 Ru2 139.0(7) . . y
S2 Ru3 Ru2 54.70(8) . . y
S1 Ru3 Ru2 54.89(7) . . y
C15 Ru3 Ru1 161.3(5) . . y
C14 Ru3 Ru1 159.9(4) . . y
C12 Ru3 Ru1 114.7(4) . . y
C13 Ru3 Ru1 127.7(4) . . y
C11 Ru3 Ru1 128.7(5) . . y
S2 Ru3 Ru1 54.05(8) . . y
S1 Ru3 Ru1 54.69(7) . . y
Ru2 Ru3 Ru1 70.30(3) . . y
Ru3 S1 Ru2 74.47(8) . . y
Ru3 S1 Ru1 74.99(8) . . y
Ru2 S1 Ru1 85.65(9) . . y
Ru3 S2 Ru1 75.74(9) . . y
Ru3 S2 Ru2 74.87(9) . . y
Ru1 S2 Ru2 86.49(9) . . y
C16 S3 Ru2 106.9(5) . . y
C16 S3 Ru1 110.3(4) . . y
Ru2 S3 Ru1 84.20(8) . . y
C5 C1 C2 106.6(12) . . y
C5 C1 Ru1 69.5(8) . . y
C2 C1 Ru1 70.6(6) . . y
C3 C2 C1 109.4(13) . . y
C3 C2 Ru1 70.7(7) . . y
C1 C2 Ru1 72.3(7) . . y
C2 C3 C4 107.6(13) . . y
C2 C3 Ru1 72.4(7) . . y
C4 C3 Ru1 69.6(7) . . y
C5 C4 C3 106.7(13) . . y
C5 C4 Ru1 71.9(8) . . y
C3 C4 Ru1 72.1(7) . . y
C1 C5 C4 109.6(13) . . y
C1 C5 Ru1 73.6(8) . . y
C4 C5 Ru1 70.1(7) . . y
C15 C11 C12 106.3(15) . . y
C15 C11 Ru3 70.9(8) . . y
C12 C11 Ru3 71.2(8) . . y
C13 C12 C11 108.3(13) . . y
C13 C12 Ru3 71.7(6) . . y
C11 C12 Ru3 71.7(8) . . y
C14 C13 C12 107.1(15) . . y
C14 C13 Ru3 71.6(8) . . y
C12 C13 Ru3 71.4(8) . . y
C13 C14 C15 108.1(14) . . y
C13 C14 Ru3 72.3(8) . . y
C15 C14 Ru3 71.0(7) . . y
C11 C15 C14 110.2(15) . . y
C11 C15 Ru3 73.2(8) . . y
C14 C15 Ru3 72.4(7) . . y
C17 C16 S3 111.0(10) . . y
C18 C17 C16 130(2) . . y
C10_a C6_a C7_a 104(2) . . y
C10_a C6_a Ru2 67.9(15) . . y
C7_a C6_a Ru2 74.6(14) . . y
C8_a C7_a C6_a 106(2) . . y
C8_a C7_a Ru2 67.1(13) . . y
C6_a C7_a Ru2 68.5(13) . . y
C9_a C8_a C7_a 114(2) . . y
C9_a C8_a Ru2 72.2(15) . . y
C7_a C8_a Ru2 75.9(14) . . y
C8_a C9_a C10_a 100(2) . . y
C8_a C9_a Ru2 70.2(16) . . y
C10_a C9_a Ru2 68.2(15) . . y
C6_a C10_a C9_a 115(3) . . y
C6_a C10_a Ru2 73.9(16) . . y
C9_a C10_a Ru2 73.4(17) . . y
C10A_b C6A_b C7A_b 104(3) . . y
C10A_b C6A_b Ru2 71.6(19) . . y
C7A_b C6A_b Ru2 72(2) . . y
C8A_b C7A_b C6A_b 109(3) . . y
C8A_b C7A_b Ru2 70.0(18) . . y
C6A_b C7A_b Ru2 70(2) . . y
C7A_b C8A_b C9A_b 114(3) . . y
C7A_b C8A_b Ru2 75.6(19) . . y
C9A_b C8A_b Ru2 73.5(16) . . y
C8A_b C9A_b C10A_b 101(3) . . y
C8A_b C9A_b Ru2 68.4(16) . . y
C10A_b C9A_b Ru2 70.7(18) . . y
C6A_b C10A_b C9A_b 111(3) . . y
C6A_b C10A_b Ru2 70.5(19) . . y
C9A_b C10A_b Ru2 71.6(18) . . y

loop_
_geom_bond_atom_site_label_1
_geom_bond_atom_site_label_2
_geom_bond_distance
_geom_bond_site_symmetry_2
_geom_bond_publ_flag
Ru1 C4 2.161(11) . y
Ru1 C5 2.185(15) . y
Ru1 C3 2.194(12) . y
Ru1 C2 2.216(11) . y
Ru1 C1 2.238(11) . y
Ru1 S2 2.339(3) . y
Ru1 S1 2.366(3) . y
Ru1 S3 2.404(3) . y
Ru1 Ru3 2.8001(11) . y
Ru2 C10_a 2.14(3) . y
Ru2 C8A_b 2.17(3) . y
Ru2 C8_a 2.19(2) . y
Ru2 C6A_b 2.21(4) . y
Ru2 C9_a 2.21(3) . y
Ru2 C6_a 2.22(2) . y
Ru2 C10A_b 2.22(3) . y
Ru2 C7A_b 2.24(3) . y
Ru2 C9A_b 2.24(3) . y
Ru2 C7_a 2.30(2) . y
Ru2 S2 2.351(3) . y
Ru2 S1 2.361(3) . y
Ru2 S3 2.389(3) . y
Ru2 Ru3 2.7804(12) . y
Ru3 C15 2.184(11) . y
Ru3 C14 2.201(12) . y
Ru3 C12 2.206(10) . y
Ru3 C13 2.210(13) . y
Ru3 C11 2.212(14) . y
Ru3 S2 2.220(3) . y
Ru3 S1 2.231(3) . y
S3 C16 1.849(11) . y
C1 C5 1.399(19) . y
C1 C2 1.418(19) . y
C2 C3 1.39(2) . y
C3 C4 1.43(2) . y
C4 C5 1.41(2) . y
C11 C15 1.35(2) . y
C11 C12 1.40(3) . y
C12 C13 1.40(2) . y
C13 C14 1.37(2) . y
C14 C15 1.38(2) . y
C16 C17 1.47(2) . y
C17 C18 1.24(3) . y
C6_a C10_a 1.43(4) . y
C6_a C7_a 1.44(3) . y
C7_a C8_a 1.43(3) . y
C8_a C9_a 1.42(4) . y
C9_a C10_a 1.44(4) . y
C6A_b C10A_b 1.44(5) . y
C6A_b C7A_b 1.45(5) . y
C7A_b C8A_b 1.30(4) . y
C8A_b C9A_b 1.44(4) . y
C9A_b C10A_b 1.44(4) . y

loop_
_geom_torsion_atom_site_label_1
_geom_torsion_atom_site_label_2
_geom_torsion_atom_site_label_3
_geom_torsion_atom_site_label_4
_geom_torsion
_geom_torsion_site_symmetry_1
_geom_torsion_site_symmetry_2
_geom_torsion_site_symmetry_3
_geom_torsion_site_symmetry_4
_geom_torsion_publ_flag
S1 Ru2 Ru3 S2 -119.38(12) . . . . y
S3 Ru2 Ru3 S2 -61.43(11) . . . . y
S2 Ru2 Ru3 S1 119.38(12) . . . . y
S3 Ru2 Ru3 S1 57.95(10) . . . . y
S2 Ru2 Ru3 Ru1 59.29(9) . . . . y
S1 Ru2 Ru3 Ru1 -60.09(8) . . . . y
S3 Ru2 Ru3 Ru1 -2.14(7) . . . . y
S1 Ru1 Ru3 S2 120.43(13) . . . . y
S3 Ru1 Ru3 S2 62.22(11) . . . . y
S2 Ru1 Ru3 S1 -120.43(13) . . . . y
S3 Ru1 Ru3 S1 -58.22(10) . . . . y
S2 Ru1 Ru3 Ru2 -60.10(10) . . . . y
S1 Ru1 Ru3 Ru2 60.33(8) . . . . y
S3 Ru1 Ru3 Ru2 2.12(7) . . . . y
S2 Ru3 S1 Ru2 45.33(10) . . . . y
Ru1 Ru3 S1 Ru2 89.60(7) . . . . y
S2 Ru3 S1 Ru1 -44.26(10) . . . . y
Ru2 Ru3 S1 Ru1 -89.60(7) . . . . y
S2 Ru2 S1 Ru3 -42.52(8) . . . . y
S3 Ru2 S1 Ru3 -121.42(9) . . . . y
S2 Ru2 S1 Ru1 33.09(9) . . . . y
S3 Ru2 S1 Ru1 -45.81(8) . . . . y
Ru3 Ru2 S1 Ru1 75.62(7) . . . . y
S2 Ru1 S1 Ru3 41.80(8) . . . . y
S3 Ru1 S1 Ru3 120.61(9) . . . . y
S2 Ru1 S1 Ru2 -33.28(9) . . . . y
S3 Ru1 S1 Ru2 45.54(8) . . . . y
Ru3 Ru1 S1 Ru2 -75.07(7) . . . . y
S1 Ru3 S2 Ru1 44.72(9) . . . . y
Ru2 Ru3 S2 Ru1 90.19(7) . . . . y
S1 Ru3 S2 Ru2 -45.47(9) . . . . y
Ru1 Ru3 S2 Ru2 -90.19(7) . . . . y
S1 Ru1 S2 Ru3 -41.88(8) . . . . y
S3 Ru1 S2 Ru3 -117.71(10) . . . . y
S1 Ru1 S2 Ru2 33.40(8) . . . . y
S3 Ru1 S2 Ru2 -42.44(8) . . . . y
Ru3 Ru1 S2 Ru2 75.27(8) . . . . y
S1 Ru2 S2 Ru3 42.68(8) . . . . y
S3 Ru2 S2 Ru3 118.93(9) . . . . y
S1 Ru2 S2 Ru1 -33.49(9) . . . . y
S3 Ru2 S2 Ru1 42.76(8) . . . . y
Ru3 Ru2 S2 Ru1 -76.17(8) . . . . y
S2 Ru2 S3 C16 68.0(5) . . . . y
S1 Ru2 S3 C16 154.5(5) . . . . y
Ru3 Ru2 S3 C16 111.9(5) . . . . y
S2 Ru2 S3 Ru1 -41.50(8) . . . . y
S1 Ru2 S3 Ru1 45.01(8) . . . . y
Ru3 Ru2 S3 Ru1 2.36(7) . . . . y
S2 Ru1 S3 C16 -64.2(5) . . . . y
S1 Ru1 S3 C16 -150.9(5) . . . . y
Ru3 Ru1 S3 C16 -108.3(5) . . . . y
S2 Ru1 S3 Ru2 41.78(9) . . . . y
S1 Ru1 S3 Ru2 -44.99(8) . . . . y
Ru3 Ru1 S3 Ru2 -2.33(7) . . . . y
